data_7057665
loop_
_publ_author_name
'Kaushal, Mani'
'Lobana, Tarlok S.'
'Nim, Lovedeep'
'Kaur, Jaskamal'
'Bala, Ritu'
'Hundal, Geeta'
'Arora, Daljit S.'
'Garcia-Santos, Isabel'
'Duff, Courtney E.'
'Jasinski, Jerry P.'

_publ_section_title
;
 Synthesis, structures, antimicrobial activity and biosafety evaluation of
 pyridine-2-formaldehyde-N-susbtituted-thiosemicarbazonates of copper(ii)
;
_journal_issue 19
_journal_name_full 'New Journal of Chemistry'
_journal_page_first 15879
_journal_paper_doi 10.1039/C8NJ03619E
_journal_volume 42
_journal_year 2018
_chemical_formula_moiety 'C9 H11 Cl Cu N4 S, C2 H3 N'
_chemical_formula_sum 'C11 H14 Cl Cu N5 S'
_chemical_formula_weight 347.32
_space_group_crystal_system triclinic
_space_group_IT_number 2
_space_group_name_Hall '-P 1'
_space_group_name_H-M_alt 'P -1'
_symmetry_space_group_name_Hall '-P 1'
_symmetry_space_group_name_H-M 'P -1'
_atom_sites_solution_hydrogens geom
_atom_sites_solution_primary dual
_audit_creation_date 2017-05-18
_audit_creation_method
;
Olex2 1.2
(compiled 2017.03.28 svn.r3405 for OlexSys, GUI svn.r5337)
;
_audit_update_record
;
2017-11-29 deposited with the CCDC.
2018-08-23 downloaded from the CCDC.
;
_cell_angle_alpha 96.619(6)
_cell_angle_beta 98.510(6)
_cell_angle_gamma 102.123(7)
_cell_formula_units_Z 2
_cell_length_a 8.5331(7)
_cell_length_b 9.4698(7)
_cell_length_c 9.5110(7)
_cell_measurement_reflns_used 1957
_cell_measurement_temperature 293(2)
_cell_measurement_theta_max 71.2950
_cell_measurement_theta_min 5.3530
_cell_volume 734.58(10)
_computing_cell_refinement 'CrysAlisPro 1.171.38.43f (Rigaku OD, 2015)'
_computing_data_collection 'CrysAlisPro 1.171.38.43f (Rigaku OD, 2015)'
_computing_data_reduction 'CrysAlisPro 1.171.38.43f (Rigaku OD, 2015)'
_computing_molecular_graphics 'Olex2 (Dolomanov et al., 2009)'
_computing_publication_material 'Olex2 (Dolomanov et al., 2009)'
_computing_structure_refinement 'ShelXL (Sheldrick, 2015)'
_computing_structure_solution 'ShelXT (Sheldrick, 2015)'
_diffrn_ambient_temperature 293(2)
_diffrn_detector 'CCD plate'
_diffrn_detector_area_resol_mean 16.0416
_diffrn_detector_type Eos
_diffrn_measured_fraction_theta_full 0.996
_diffrn_measured_fraction_theta_max 0.974
_diffrn_measurement_details
;
List of Runs (angles in degrees, time in seconds):

  # Type    Start    End  Width  t~exp~   \w     \q     \k     \f   Frames
#--------------------------------------------------------------------------
  1  \w     23.00  83.00   1.00    1.00    --   35.17  57.00 -30.00   60
  2  \w     40.00 112.00   1.00    1.02    --  108.00 -45.00  30.00   72
  3  \w    101.00 127.00   1.00    1.02    --  108.00 -30.00  30.00   26
  4  \w     93.00 176.00   1.00    1.02    --  108.00  45.00 120.00   83
  5  \w    115.00 177.00   1.00    1.02    --  108.00 111.00 150.00   62
  6  \w    101.00 176.00   1.00    1.02    --  108.00 111.00  60.00   75
  7  \w     92.00 162.00   1.00    1.02    --  108.00  45.00  60.00   70
  8  \w     88.00 116.00   1.00    1.02    --  108.00 -30.00-120.00   28
  9  \w     72.00  97.00   1.00    1.02    --  108.00 -94.00-120.00   25
 10  \w     76.00 109.00   1.00    1.02    --  108.00 -94.00-180.00   33
 11  \w     60.00  85.00   1.00    1.02    --  108.00 -30.00-120.00   25
 12  \w     87.00 158.00   1.00    1.02    --  108.00  30.00-150.00   71
 13  \w    118.00 143.00   1.00    1.02    --  108.00 111.00-150.00   25
 14  \w     74.00 105.00   1.00    1.00    --   35.17 178.00-180.00   31
 15  \w    -41.00  32.00   1.00    1.00    --  -33.50  77.00 150.00   73
 16  \w    -96.00 -22.00   1.00    1.00    --  -33.50 -57.00   0.00   74
 17  \w     30.00  74.00   1.00    1.00    --   35.17 -99.00  30.00   44
 18  \w     65.00 116.00   1.00    1.02    --  108.00-111.00  90.00   51
 19  \w     61.00  91.00   1.00    1.02    --  108.00 -94.00 120.00   30
 20  \w     45.00 123.00   1.00    1.02    --  108.00 -45.00 150.00   78
 21  \w     41.00  70.00   1.00    1.02    --  108.00 -94.00   0.00   29
 22  \w     80.00 112.00   1.00    1.02    --  108.00-111.00 -30.00   32
 23  \w     37.00  62.00   1.00    1.00    --   35.17 -99.00-180.00   25
 24  \w      0.00  25.00   1.00    1.00    --   35.17 -57.00-180.00   25
 25  \w    -98.00  -9.00   1.00    1.00    --  -33.50 -77.00-120.00   89
 26  \w     44.00  80.00   1.00    1.02    --  108.00 -77.00 150.00   36
 27  \w   -100.00 -49.00   1.00    1.00    --  -33.50 -57.00  90.00   51
;
_diffrn_measurement_device 'four-circle diffractometer'
_diffrn_measurement_device_type 'Rigaku, Oxford diffraction'
_diffrn_measurement_method '\w scans'
_diffrn_orient_matrix_type 'CrysAlisPro convention (1999,Acta A55,543-557)'
_diffrn_orient_matrix_UB_11 -0.1544120000
_diffrn_orient_matrix_UB_12 0.0561890000
_diffrn_orient_matrix_UB_13 -0.0433210000
_diffrn_orient_matrix_UB_21 0.0985667000
_diffrn_orient_matrix_UB_22 0.1584281000
_diffrn_orient_matrix_UB_23 0.0505292000
_diffrn_orient_matrix_UB_31 0.0405820000
_diffrn_orient_matrix_UB_32 0.0088958000
_diffrn_orient_matrix_UB_33 -0.1517335000
_diffrn_radiation_monochromator graphite
_diffrn_radiation_probe x-ray
_diffrn_radiation_type CuK\a
_diffrn_radiation_wavelength 1.54184
_diffrn_reflns_av_R_equivalents 0.0350
_diffrn_reflns_av_unetI/netI 0.0492
_diffrn_reflns_Laue_measured_fraction_full 0.996
_diffrn_reflns_Laue_measured_fraction_max 0.974
_diffrn_reflns_limit_h_max 10
_diffrn_reflns_limit_h_min -10
_diffrn_reflns_limit_k_max 11
_diffrn_reflns_limit_k_min -11
_diffrn_reflns_limit_l_max 7
_diffrn_reflns_limit_l_min -11
_diffrn_reflns_number 4611
_diffrn_reflns_point_group_measured_fraction_full 0.996
_diffrn_reflns_point_group_measured_fraction_max 0.974
_diffrn_reflns_theta_full 67.684
_diffrn_reflns_theta_max 71.373
_diffrn_reflns_theta_min 4.756
_diffrn_source 'fine-focus sealed X-ray tube'
_diffrn_source_type 'Enhance (Cu) X-ray Source'
_exptl_absorpt_coefficient_mu 5.049
_exptl_absorpt_correction_T_max 1.00000
_exptl_absorpt_correction_T_min 0.03189
_exptl_absorpt_correction_type multi-scan
_exptl_absorpt_process_details
;
CrysAlisPro 1.171.38.43f (Rigaku Oxford Diffraction, 2015)
Empirical absorption correction using spherical harmonics,
 implemented in SCALE3 ABSPACK scaling algorithm.
;
_exptl_crystal_colour black
_exptl_crystal_colour_primary black
_exptl_crystal_density_diffrn 1.570
_exptl_crystal_description irregular
_exptl_crystal_F_000 354
_exptl_crystal_size_max 0.32
_exptl_crystal_size_mid 0.22
_exptl_crystal_size_min 0.12
_refine_diff_density_max 0.622
_refine_diff_density_min -0.678
_refine_diff_density_rms 0.100
_refine_ls_extinction_method none
_refine_ls_goodness_of_fit_ref 1.059
_refine_ls_hydrogen_treatment constr
_refine_ls_matrix_type full
_refine_ls_number_parameters 174
_refine_ls_number_reflns 2792
_refine_ls_number_restraints 0
_refine_ls_restrained_S_all 1.059
_refine_ls_R_factor_all 0.0546
_refine_ls_R_factor_gt 0.0468
_refine_ls_shift/su_max 0.000
_refine_ls_shift/su_mean 0.000
_refine_ls_structure_factor_coef Fsqd
_refine_ls_weighting_details 'w=1/[\s^2^(Fo^2^)+(0.0719P)^2^] where P=(Fo^2^+2Fc^2^)/3'
_refine_ls_weighting_scheme calc
_refine_ls_wR_factor_gt 0.1164
_refine_ls_wR_factor_ref 0.1248
_reflns_Friedel_coverage 0.000
_reflns_number_gt 2373
_reflns_number_total 2792
_reflns_threshold_expression 'I > 2\s(I)'
_cod_data_source_file c8nj03619e2.cif
_cod_data_source_block jpl-231
_cod_depositor_comments 'Adding full bibliography for 7057663--7057667.cif.'
_cod_database_code 7057665
_shelxl_version_number 2014/6
_chemical_oxdiff_formula 'C9 H11 N4 S Cl Cu'
_chemical_oxdiff_usercomment 'Lobana's JPL-231'
_shelx_space_group_comment
;
The symmetry employed for this shelxl refinement is uniquely defined
by the following loop, which should always be used as a source of
symmetry information in preference to the above space-group names.
They are only intended as comments.
;
_reflns_odcompleteness_completeness 99.70
_reflns_odcompleteness_iscentric 1
_reflns_odcompleteness_theta 68.13
_olex2_refinement_description
;
1. Fixed Uiso
 At 1.2 times of:
  All C(H) groups, All C(H,H) groups, All N(H) groups
 At 1.5 times of:
  All C(H,H,H) groups
2.a Secondary CH2 refined with riding coordinates:
 C8(H8A,H8B)
2.b Aromatic/amide H refined with riding coordinates:
 N4(H4), C1(H1), C3(H3), C4(H4A), C5(H5), C6(H6)
2.c Idealised Me refined as rotating group:
 C9(H9A,H9B,H9C), C2S(H2SA,H2SB,H2SC)
;
_olex2_exptl_crystal_mounting_method 'polymer loop'
_olex2_submission_special_instructions 'No special instructions were received'
_oxdiff_exptl_absorpt_empirical_details
;
Empirical correction (ABSPACK) includes:
- Absorption correction using spherical harmonics
- Frame scaling
;
_oxdiff_exptl_absorpt_empirical_full_max 18.556
_oxdiff_exptl_absorpt_empirical_full_min 0.485

loop_
_space_group_symop_operation_xyz
'x, y, z'
'-x, -y, -z'

loop_
_atom_site_label
_atom_site_type_symbol
_atom_site_fract_x
_atom_site_fract_y
_atom_site_fract_z
_atom_site_U_iso_or_equiv
_atom_site_adp_type
_atom_site_occupancy
_atom_site_site_symmetry_order
_atom_site_calc_flag
_atom_site_refinement_flags_posn
Cu1 Cu 0.22042(5) 0.50470(4) 0.49636(4) 0.03035(17) Uani 1 1 d .
Cl1 Cl 0.03405(10) 0.33105(8) 0.56229(9) 0.0394(2) Uani 1 1 d .
S1 S 0.34082(9) 0.61915(9) 0.72029(8) 0.0345(2) Uani 1 1 d .
N1 N 0.4060(3) 0.6334(3) 0.4392(3) 0.0293(5) Uani 1 1 d .
N2 N 0.5276(3) 0.7322(3) 0.5315(3) 0.0343(6) Uani 1 1 d .
N3 N 0.1693(3) 0.4352(3) 0.2800(3) 0.0309(5) Uani 1 1 d .
N4 N 0.6134(3) 0.8227(3) 0.7695(3) 0.0393(6) Uani 1 1 d .
H4 H 0.6021 0.8177 0.8573 0.047 Uiso 1 1 calc R
C1 C 0.4136(4) 0.6151(3) 0.3045(3) 0.0338(7) Uani 1 1 d .
H1 H 0.5000 0.6676 0.2688 0.041 Uiso 1 1 calc R
C2 C 0.2803(4) 0.5081(3) 0.2104(3) 0.0329(7) Uani 1 1 d .
C3 C 0.2670(5) 0.4827(4) 0.0626(4) 0.0440(8) Uani 1 1 d .
H3 H 0.3450 0.5343 0.0172 0.053 Uiso 1 1 calc R
C4 C 0.1346(5) 0.3784(4) -0.0164(4) 0.0511(10) Uani 1 1 d .
H4A H 0.1222 0.3589 -0.1161 0.061 Uiso 1 1 calc R
C5 C 0.0218(5) 0.3041(4) 0.0548(4) 0.0488(9) Uani 1 1 d .
H5 H -0.0671 0.2331 0.0036 0.059 Uiso 1 1 calc R
C6 C 0.0418(4) 0.3359(4) 0.2034(4) 0.0404(8) Uani 1 1 d .
H6 H -0.0357 0.2866 0.2507 0.048 Uiso 1 1 calc R
C7 C 0.5030(4) 0.7322(3) 0.6664(3) 0.0325(6) Uani 1 1 d .
C8 C 0.7525(4) 0.9303(4) 0.7434(4) 0.0414(8) Uani 1 1 d .
H8A H 0.7904 0.8916 0.6590 0.050 Uiso 1 1 calc R
H8B H 0.8408 0.9472 0.8248 0.050 Uiso 1 1 calc R
C9 C 0.7092(5) 1.0729(4) 0.7208(5) 0.0550(10) Uani 1 1 d .
H9A H 0.6232 1.0569 0.6391 0.082 Uiso 1 1 calc GR
H9B H 0.8030 1.1404 0.7040 0.082 Uiso 1 1 calc GR
H9C H 0.6736 1.1124 0.8048 0.082 Uiso 1 1 calc GR
N1S N 0.3202(8) 0.0837(8) 0.9117(5) 0.135(3) Uani 1 1 d .
C1S C 0.2760(6) 0.0510(5) 0.7959(5) 0.0654(12) Uani 1 1 d .
C2S C 0.2228(6) 0.0119(5) 0.6435(4) 0.0680(13) Uani 1 1 d .
H2SA H 0.1141 0.0250 0.6182 0.102 Uiso 1 1 calc GR
H2SB H 0.2240 -0.0885 0.6153 0.102 Uiso 1 1 calc GR
H2SC H 0.2946 0.0731 0.5948 0.102 Uiso 1 1 calc GR

loop_
_atom_site_aniso_label
_atom_site_aniso_U_11
_atom_site_aniso_U_22
_atom_site_aniso_U_33
_atom_site_aniso_U_23
_atom_site_aniso_U_13
_atom_site_aniso_U_12
Cu1 0.0338(3) 0.0302(2) 0.0238(3) 0.00290(18) 0.00731(18) -0.00071(18)
Cl1 0.0448(4) 0.0323(4) 0.0374(4) 0.0071(3) 0.0119(3) -0.0035(3)
S1 0.0361(4) 0.0400(4) 0.0238(4) 0.0054(3) 0.0079(3) -0.0011(3)
N1 0.0341(13) 0.0271(11) 0.0247(13) 0.0044(10) 0.0047(10) 0.0028(9)
N2 0.0378(14) 0.0330(12) 0.0269(14) 0.0043(10) 0.0060(11) -0.0037(10)
N3 0.0367(13) 0.0318(12) 0.0240(13) 0.0010(10) 0.0078(10) 0.0074(10)
N4 0.0457(15) 0.0376(14) 0.0265(14) 0.0026(11) 0.0029(12) -0.0045(12)
C1 0.0418(17) 0.0321(14) 0.0302(17) 0.0088(12) 0.0142(13) 0.0070(12)
C2 0.0428(17) 0.0312(14) 0.0269(16) 0.0047(12) 0.0080(13) 0.0118(13)
C3 0.059(2) 0.0480(19) 0.0269(17) 0.0092(14) 0.0102(15) 0.0134(16)
C4 0.069(3) 0.060(2) 0.0230(17) -0.0030(16) 0.0018(16) 0.0207(19)
C5 0.050(2) 0.050(2) 0.0369(19) -0.0062(16) -0.0090(16) 0.0096(16)
C6 0.0386(17) 0.0409(17) 0.0389(19) 0.0002(14) 0.0050(14) 0.0078(14)
C7 0.0378(16) 0.0295(14) 0.0301(16) 0.0069(12) 0.0070(13) 0.0055(12)
C8 0.0385(17) 0.0383(17) 0.0404(18) 0.0029(14) 0.0003(14) -0.0005(13)
C9 0.058(2) 0.0415(19) 0.062(3) 0.0119(18) 0.0083(19) 0.0034(17)
N1S 0.188(6) 0.191(7) 0.037(3) -0.013(3) 0.002(3) 0.094(6)
C1S 0.080(3) 0.069(3) 0.048(3) 0.003(2) 0.014(2) 0.021(2)
C2S 0.084(3) 0.060(3) 0.046(2) 0.008(2) 0.002(2) -0.007(2)

loop_
_atom_type_symbol
_atom_type_description
_atom_type_scat_dispersion_real
_atom_type_scat_dispersion_imag
_atom_type_scat_source
C C 0.0181 0.0091 'International Tables Vol C Tables 4.2.6.8 and 6.1.1.4'
H H 0.0000 0.0000 'International Tables Vol C Tables 4.2.6.8 and 6.1.1.4'
Cl Cl 0.3639 0.7018 'International Tables Vol C Tables 4.2.6.8 and 6.1.1.4'
Cu Cu -1.9646 0.5888 'International Tables Vol C Tables 4.2.6.8 and 6.1.1.4'
N N 0.0311 0.0180 'International Tables Vol C Tables 4.2.6.8 and 6.1.1.4'
S S 0.3331 0.5567 'International Tables Vol C Tables 4.2.6.8 and 6.1.1.4'

loop_
_geom_angle_atom_site_label_1
_geom_angle_atom_site_label_2
_geom_angle_atom_site_label_3
_geom_angle
Cl1 Cu1 S1 97.14(3)
N1 Cu1 Cl1 170.64(8)
N1 Cu1 S1 83.32(8)
N1 Cu1 N3 80.68(10)
N3 Cu1 Cl1 98.40(8)
N3 Cu1 S1 163.93(8)
C7 S1 Cu1 95.63(11)
N2 N1 Cu1 125.1(2)
C1 N1 Cu1 115.8(2)
C1 N1 N2 119.0(3)
C7 N2 N1 110.7(3)
C2 N3 Cu1 112.3(2)
C6 N3 Cu1 128.7(2)
C6 N3 C2 118.9(3)
C7 N4 H4 117.8
C7 N4 C8 124.4(3)
C8 N4 H4 117.8
N1 C1 H1 121.6
N1 C1 C2 116.8(3)
C2 C1 H1 121.6
N3 C2 C1 114.3(3)
N3 C2 C3 122.4(3)
C3 C2 C1 123.3(3)
C2 C3 H3 120.8
C2 C3 C4 118.4(3)
C4 C3 H3 120.8
C3 C4 H4A 120.5
C5 C4 C3 119.1(3)
C5 C4 H4A 120.5
C4 C5 H5 120.2
C4 C5 C6 119.5(3)
C6 C5 H5 120.2
N3 C6 C5 121.7(3)
N3 C6 H6 119.1
C5 C6 H6 119.1
N2 C7 S1 125.2(2)
N2 C7 N4 117.7(3)
N4 C7 S1 117.1(2)
N4 C8 H8A 109.2
N4 C8 H8B 109.2
N4 C8 C9 111.8(3)
H8A C8 H8B 107.9
C9 C8 H8A 109.2
C9 C8 H8B 109.2
C8 C9 H9A 109.5
C8 C9 H9B 109.5
C8 C9 H9C 109.5
H9A C9 H9B 109.5
H9A C9 H9C 109.5
H9B C9 H9C 109.5
N1S C1S C2S 178.0(7)
C1S C2S H2SA 109.5
C1S C2S H2SB 109.5
C1S C2S H2SC 109.5
H2SA C2S H2SB 109.5
H2SA C2S H2SC 109.5
H2SB C2S H2SC 109.5

loop_
_geom_bond_atom_site_label_1
_geom_bond_atom_site_label_2
_geom_bond_distance
Cu1 Cl1 2.2497(8)
Cu1 S1 2.2625(9)
Cu1 N1 1.971(2)
Cu1 N3 2.039(2)
S1 C7 1.743(3)
N1 N2 1.362(3)
N1 C1 1.286(4)
N2 C7 1.330(4)
N3 C2 1.352(4)
N3 C6 1.333(4)
N4 H4 0.8600
N4 C7 1.334(4)
N4 C8 1.466(4)
C1 H1 0.9300
C1 C2 1.458(4)
C2 C3 1.383(5)
C3 H3 0.9300
C3 C4 1.388(5)
C4 H4A 0.9300
C4 C5 1.378(6)
C5 H5 0.9300
C5 C6 1.388(5)
C6 H6 0.9300
C8 H8A 0.9700
C8 H8B 0.9700
C8 C9 1.503(5)
C9 H9A 0.9600
C9 H9B 0.9600
C9 H9C 0.9600
N1S C1S 1.096(6)
C1S C2S 1.434(6)
C2S H2SA 0.9600
C2S H2SB 0.9600
C2S H2SC 0.9600

loop_
_geom_hbond_atom_site_label_D
_geom_hbond_atom_site_label_H
_geom_hbond_atom_site_label_A
_geom_hbond_distance_DH
_geom_hbond_distance_HA
_geom_hbond_distance_DA
_geom_hbond_angle_DHA
_geom_hbond_site_symmetry_A
N4 H4 N1S 0.86 2.23 2.993(5) 147.8 2_667
